data_2012993
loop_
_publ_author_name
'Holmes, Brian T.'
'Padgett, Clifford W.'
'Pennington, William T.'

_publ_section_title
;
 2,6-Diiodopyridine
;
_journal_issue 10
_journal_name_full 'Acta Crystallographica Section C'
_journal_page_first o602
_journal_page_last o603
_journal_paper_doi 10.1107/S0108270102014932
_journal_volume 58
_journal_year 2002
_chemical_formula_iupac 'C5 H3 I2 N1'
_chemical_formula_moiety 'C5 H3 I2 N1'
_chemical_formula_structural 'C5 H3 I2 N1'
_chemical_formula_sum 'C5 H3 I2 N'
_chemical_formula_weight 330.88
_chemical_melting_point 186
_chemical_name_common 2,6-diiodopyridine
_chemical_name_systematic ' 2,6-diiodopyridine'
_space_group_IT_number 42
_symmetry_cell_setting orthorhombic
_symmetry_space_group_name_Hall 'F 2 -2'
_symmetry_space_group_name_H-M 'F m m 2'
_atom_sites_solution_hydrogens geom
_atom_sites_solution_primary direct
_atom_sites_solution_secondary difmap
_cell_angle_alpha 90.00
_cell_angle_beta 90.00
_cell_angle_gamma 90.00
_cell_formula_units_Z 4
_cell_length_a 6.8039(14)
_cell_length_b 17.011(3)
_cell_length_c 6.1959(12)
_cell_measurement_reflns_used 1322
_cell_measurement_temperature 148
_cell_measurement_theta_max 26.3714
_cell_measurement_theta_min 4.6113
_cell_volume 717.1(2)
_computing_cell_refinement CrystalClear
_computing_data_collection 'CrystalClear (Rigaku/MSC, 2001)'
_computing_data_reduction CrystalClear
_computing_molecular_graphics SHELXTL-Plus
_computing_publication_material SHELXTL-Plus
_computing_structure_refinement SHELXTL-Plus
_computing_structure_solution 'SHELXTL-Plus (Sheldrick, 2000)'
_diffrn_ambient_temperature 148(2)
_diffrn_measured_fraction_theta_full 0.991
_diffrn_measured_fraction_theta_max 0.991
_diffrn_measurement_device_type 'Mercury AFC-8S'
_diffrn_measurement_method \w
_diffrn_radiation_monochromator graphite
_diffrn_radiation_source 'fine-focus sealed tube'
_diffrn_radiation_type MoK\a
_diffrn_radiation_wavelength 0.71073
_diffrn_reflns_av_R_equivalents 0.0324
_diffrn_reflns_av_sigmaI/netI 0.0284
_diffrn_reflns_limit_h_max 8
_diffrn_reflns_limit_h_min -8
_diffrn_reflns_limit_k_max 20
_diffrn_reflns_limit_k_min -20
_diffrn_reflns_limit_l_max 7
_diffrn_reflns_limit_l_min -7
_diffrn_reflns_number 1721
_diffrn_reflns_theta_full 26.34
_diffrn_reflns_theta_max 26.34
_diffrn_reflns_theta_min 4.61
_diffrn_standards_decay_% 0.00
_diffrn_standards_interval_count 0
_diffrn_standards_number 0
_exptl_absorpt_coefficient_mu 8.667
_exptl_absorpt_correction_T_max 0.660
_exptl_absorpt_correction_T_min 0.300
_exptl_absorpt_correction_type multi-scan
_exptl_absorpt_process_details '(REQAB; Jacobson, 1998)'
_exptl_crystal_colour colorless
_exptl_crystal_density_diffrn 3.065
_exptl_crystal_density_method 'not measured'
_exptl_crystal_description prism
_exptl_crystal_F_000 584
_exptl_crystal_size_max 0.168
_exptl_crystal_size_mid 0.048
_exptl_crystal_size_min 0.048
_refine_diff_density_max 0.670
_refine_diff_density_min -0.581
_refine_ls_abs_structure_details 'Flack (1983), 180 Friedel pairs'
_refine_ls_abs_structure_Flack 0.00(8)
_refine_ls_extinction_method none
_refine_ls_goodness_of_fit_ref 1.107
_refine_ls_hydrogen_treatment constr
_refine_ls_matrix_type full
_refine_ls_number_parameters 27
_refine_ls_number_reflns 406
_refine_ls_number_restraints 1
_refine_ls_restrained_S_all 1.106
_refine_ls_R_factor_all 0.0200
_refine_ls_R_factor_gt 0.0200
_refine_ls_shift/su_max <0.001
_refine_ls_shift/su_mean 0.000
_refine_ls_structure_factor_coef Fsqd
_refine_ls_weighting_details 'calc w = 1/[\s^2^(Fo^2^)+(0.0341P)^2^] where P = (Fo^2^+2Fc^2^)/3'
_refine_ls_weighting_scheme calc
_refine_ls_wR_factor_gt 0.0498
_refine_ls_wR_factor_ref 0.0498
_reflns_number_gt 405
_reflns_number_total 406
_reflns_threshold_expression I>2\s(I)
_cod_data_source_file ln1141.cif
_cod_data_source_block I
_cod_depositor_comments
;
The following automatic conversions were performed:
'_symmetry_cell_setting' value 'Orthorhombic' changed to 'orthorhombic'
according to '/home/saulius/struct/CIF-dictionaries/cif_core.dic'
dictionary named 'cif_core.dic' version 2.4.1 from 2010-06-29.

Automatic conversion script
Id: cif_fix_enum 1527 2010-12-29 10:47:43Z saulius 

The following automatic conversions were performed:

'_symmetry_cell_setting' value 'Orthorhombic' changed to
'orthorhombic' according to
/home/saulius/struct/CIF-dictionaries/cif_core.dic dictionary named
'cif_core.dic' version 2.4.1 from 2010-06-29.

Automatic conversion script
Id: cif_fix_values 1715 2011-07-08 13:25:40Z adriana 
;
_cod_original_formula_sum 'C5 H3 I2 N1'
_cod_database_code 2012993
_cod_database_fobs_code 2012993

loop_
_symmetry_equiv_pos_as_xyz
'x, y, z'
'-x, -y, z'
'x, -y, z'
'-x, y, z'
'x, y+1/2, z+1/2'
'-x, -y+1/2, z+1/2'
'x, -y+1/2, z+1/2'
'-x, y+1/2, z+1/2'
'x+1/2, y, z+1/2'
'-x+1/2, -y, z+1/2'
'x+1/2, -y, z+1/2'
'-x+1/2, y, z+1/2'
'x+1/2, y+1/2, z'
'-x+1/2, -y+1/2, z'
'x+1/2, -y+1/2, z'
'-x+1/2, y+1/2, z'

loop_
_atom_site_label
_atom_site_fract_x
_atom_site_fract_y
_atom_site_fract_z
_atom_site_U_iso_or_equiv
_atom_site_adp_type
_atom_site_calc_flag
_atom_site_refinement_flags
_atom_site_occupancy
_atom_site_disorder_assembly
_atom_site_disorder_group
_atom_site_type_symbol
I1 0.0000 0.329108(17) 0.3552 0.03003(16) Uani d S 1 . . I
N1 0.0000 0.5000 0.2865(12) 0.0204(13) Uani d S 1 . . N
C1 0.0000 0.4342(3) 0.1738(11) 0.0226(11) Uani d S 1 . . C
C2 0.0000 0.4290(4) -0.0497(11) 0.0269(11) Uani d S 1 . . C
H2A 0.0000 0.3810 -0.1215 0.032 Uiso calc SR 1 . . H
C3 0.0000 0.5000 -0.158(6) 0.017(3) Uani d S 1 . . C
H3A 0.0000 0.5000 -0.3086 0.021 Uiso calc SR 1 . . H

loop_
_atom_site_aniso_label
_atom_site_aniso_U_11
_atom_site_aniso_U_22
_atom_site_aniso_U_33
_atom_site_aniso_U_12
_atom_site_aniso_U_13
_atom_site_aniso_U_23
I1 0.0407(2) 0.0160(2) 0.0334(2) 0.000 0.000 0.0018(4)
N1 0.024(3) 0.015(3) 0.022(3) 0.000 0.000 0.000
C1 0.023(2) 0.018(3) 0.027(3) 0.000 0.000 0.005(2)
C2 0.034(3) 0.023(3) 0.024(2) 0.000 0.000 -0.004(2)
C3 0.014(2) 0.023(3) 0.014(7) 0.000 0.000 0.000

loop_
_atom_type_symbol
_atom_type_description
_atom_type_scat_dispersion_real
_atom_type_scat_dispersion_imag
_atom_type_scat_source
C C 0.0033 0.0016 'International Tables Vol C Tables 4.2.6.8 and 6.1.1.4'
H H 0.0000 0.0000 'International Tables Vol C Tables 4.2.6.8 and 6.1.1.4'
N N 0.0061 0.0033 'International Tables Vol C Tables 4.2.6.8 and 6.1.1.4'
I I -0.4742 1.8119 'International Tables Vol C Tables 4.2.6.8 and 6.1.1.4'

loop_
_geom_angle_atom_site_label_1
_geom_angle_atom_site_label_2
_geom_angle_atom_site_label_3
_geom_angle_site_symmetry_1
_geom_angle_site_symmetry_3
_geom_angle
_geom_angle_publ_flag
C1 I1 I1 . 6_554 98.84(17) y
C1 I1 I1 . 6 163.13(18) y
I1 I1 I1 6_554 6 98.03(2) y
C1 N1 C1 . 2_565 116.1(7) y
N1 C1 C2 . . 125.7(5) y
N1 C1 I1 . . 115.9(4) y
C2 C1 I1 . . 118.5(4) y
C3 C2 C1 . . 115.5(14) y
C2 C3 C2 2_565 . 122(3) y
C1 C2 H2A . . 122.24 ?
C3 C2 H2A . . 122.36 ?
C2 C3 H3A . . 119.06 ?
C2 C3 H3A . . 119.06 ?

loop_
_geom_bond_atom_site_label_1
_geom_bond_atom_site_label_2
_geom_bond_site_symmetry_2
_geom_bond_distance
_geom_bond_publ_flag
I1 C1 . 2.112(5) y
I1 I1 6_554 4.1038(7) y
N1 C1 . 1.319(7) y
C1 C2 . 1.388(8) y
C2 C3 . 1.383(19) y
C2 H2A . 0.930 ?
C3 H3A . 0.933 ?

loop_
_geom_hbond_atom_site_label_D
_geom_hbond_atom_site_label_H
_geom_hbond_atom_site_label_A
_geom_hbond_site_symmetry_A
_geom_hbond_distance_DH
_geom_hbond_distance_HA
_geom_hbond_distance_DA
_geom_hbond_angle_DHA
_geom_hbond_publ_flag
C3 H3A N1 1_554 0.93 2.51 3.44(4) 180 yes
